data_4084800
loop_
_publ_author_name
'Xu, Songchen'
'Manna, Kuntal'
'Ellern, Arkady'
'Sadow, Aaron D.'

_publ_section_title
;
 Mixed N-Heterocyclic Carbene--Bis(oxazolinyl)borato Rhodium and Iridium
 Complexes in Photochemical and Thermal Oxidative Addition Reactions
;
_journal_issue 23
_journal_name_full Organometallics
_journal_page_first 6840
_journal_paper_doi 10.1021/om500891h
_journal_volume 33
_journal_year 2014
_chemical_formula_sum 'C35 H40 B Ir N4 O3'
_chemical_formula_weight 767.72
_chemical_name_systematic
; 
 ? 
;
_space_group_crystal_system orthorhombic
_space_group_IT_number 61
_space_group_name_Hall '-P 2ac 2ab'
_space_group_name_H-M_alt 'P b c a'
_symmetry_space_group_name_Hall '-P 2ac 2ab'
_symmetry_space_group_name_H-M 'P b c a'
_atom_sites_solution_hydrogens mixed
_audit_creation_method SHELXL-2013
_cell_angle_alpha 90
_cell_angle_beta 90
_cell_angle_gamma 90
_cell_formula_units_Z 8
_cell_length_a 16.9056(19)
_cell_length_b 11.9713(14)
_cell_length_c 32.292(4)
_cell_measurement_reflns_used 9911
_cell_measurement_temperature 173(2)
_cell_measurement_theta_max 28.59
_cell_measurement_theta_min 2.18
_cell_volume 6535.3(13)
_computing_cell_refinement 'SAINT V7.66A (Bruker AXS, 2013)'
_computing_data_collection 'APEX2 Suite (Bruker AXS, 2013)'
_computing_data_reduction 'SAINT V7.66A (Bruker AXS, 2013)'
_computing_molecular_graphics 'XSHELL (Bruker AXS, 2007)'
_computing_publication_material 'APEX2 Suite (Bruker AXS, 2013)'
_computing_structure_refinement 'SHELXL-2013 (Sheldrick, 2013)'
_computing_structure_solution 'SHELXS-2013 (Sheldrick, 2013)'
_diffrn_ambient_temperature 173(2)
_diffrn_measured_fraction_theta_full 1.000
_diffrn_measured_fraction_theta_max 0.993
_diffrn_measurement_device_type 'Bruker APEX-II CCD'
_diffrn_measurement_method '\f and \w scans'
_diffrn_radiation_type MoK\a
_diffrn_radiation_wavelength 0.71073
_diffrn_reflns_av_R_equivalents 0.0411
_diffrn_reflns_av_unetI/netI 0.0242
_diffrn_reflns_Laue_measured_fraction_full 1.000
_diffrn_reflns_Laue_measured_fraction_max 0.993
_diffrn_reflns_limit_h_max 22
_diffrn_reflns_limit_h_min -23
_diffrn_reflns_limit_k_max 16
_diffrn_reflns_limit_k_min -16
_diffrn_reflns_limit_l_max 43
_diffrn_reflns_limit_l_min -43
_diffrn_reflns_number 68210
_diffrn_reflns_point_group_measured_fraction_full 1.000
_diffrn_reflns_point_group_measured_fraction_max 0.993
_diffrn_reflns_theta_full 25.000
_diffrn_reflns_theta_max 29.091
_diffrn_reflns_theta_min 1.744
_exptl_absorpt_coefficient_mu 4.126
_exptl_absorpt_correction_T_max 0.75
_exptl_absorpt_correction_T_min 0.65
_exptl_absorpt_correction_type multi-scan
_exptl_absorpt_process_details 'BRUKER SADABS'
_exptl_crystal_colour yellow
_exptl_crystal_density_diffrn 1.561
_exptl_crystal_description prism
_exptl_crystal_F_000 3072
_exptl_crystal_size_max 0.260
_exptl_crystal_size_mid 0.120
_exptl_crystal_size_min 0.120
_refine_diff_density_max 2.949
_refine_diff_density_min -2.343
_refine_diff_density_rms 0.115
_refine_ls_extinction_method none
_refine_ls_goodness_of_fit_ref 1.077
_refine_ls_hydrogen_treatment constr
_refine_ls_matrix_type full
_refine_ls_number_parameters 397
_refine_ls_number_reflns 8704
_refine_ls_number_restraints 0
_refine_ls_restrained_S_all 1.077
_refine_ls_R_factor_all 0.0486
_refine_ls_R_factor_gt 0.0347
_refine_ls_shift/su_max 0.001
_refine_ls_shift/su_mean 0.000
_refine_ls_structure_factor_coef Fsqd
_refine_ls_weighting_details 'w=1/[\s^2^(Fo^2^)+(0.0314P)^2^+20.5413P] where P=(Fo^2^+2Fc^2^)/3'
_refine_ls_weighting_scheme calc
_refine_ls_wR_factor_gt 0.0779
_refine_ls_wR_factor_ref 0.0830
_reflns_Friedel_coverage 0.000
_reflns_number_gt 6945
_reflns_number_total 8704
_reflns_threshold_expression 'I > 2\s(I)'
_cod_data_source_file om500891h_si_002.cif
_cod_data_source_block 13ImMesIrHPhCO
_cod_depositor_comments 'Adding full bibliography for 4084789--4084803.cif.'
_cod_database_code 4084800
_shelx_space_group_comment
; 
The symmetry employed for this shelxl refinement is uniquely defined 
by the following loop, which should always be used as a source of 
symmetry information in preference to the above space-group names. 
They are only intended as comments. 
;
_shelx_estimated_absorpt_t_min 0.413
_shelx_estimated_absorpt_t_max 0.637
_shelxl_version_number 2013-4

loop_
_space_group_symop_operation_xyz
'x, y, z'
'-x+1/2, -y, z+1/2'
'-x, y+1/2, -z+1/2'
'x+1/2, -y+1/2, -z'
'-x, -y, -z'
'x-1/2, y, -z-1/2'
'x, -y-1/2, z-1/2'
'-x-1/2, y-1/2, z'

loop_
_atom_site_label
_atom_site_type_symbol
_atom_site_fract_x
_atom_site_fract_y
_atom_site_fract_z
_atom_site_U_iso_or_equiv
_atom_site_adp_type
_atom_site_occupancy
_atom_site_site_symmetry_order
_atom_site_calc_flag
_atom_site_refinement_flags_posn
_atom_site_refinement_flags_adp
Ir01 Ir 0.48691(2) 0.17409(2) 0.33602(2) 0.02258(5) Uani 1 1 d . .
H1I H 0.5176 0.0444 0.3263 0.050 Uiso 1 1 d . .
B1 B 0.5733(3) 0.3785(4) 0.38726(13) 0.0233(8) Uani 1 1 d . .
C1 C 0.3264(3) 0.3729(4) 0.29924(15) 0.0428(11) Uani 1 1 d . .
H1A H 0.3608 0.3984 0.2767 0.064 Uiso 1 1 calc R U
H1B H 0.2756 0.4121 0.2977 0.064 Uiso 1 1 calc R U
H1C H 0.3176 0.2923 0.2966 0.064 Uiso 1 1 calc R U
C2 C 0.3655(2) 0.3975(4) 0.34039(13) 0.0323(9) Uani 1 1 d . .
C3 C 0.3133(3) 0.3589(5) 0.37618(16) 0.0485(13) Uani 1 1 d . .
H3A H 0.3049 0.2780 0.3742 0.073 Uiso 1 1 calc R U
H3B H 0.2622 0.3974 0.3748 0.073 Uiso 1 1 calc R U
H3C H 0.3393 0.3763 0.4025 0.073 Uiso 1 1 calc R U
C4 C 0.3883(3) 0.5187(4) 0.34467(13) 0.0367(10) Uani 1 1 d . .
H4A H 0.4015 0.5515 0.3174 0.044 Uiso 1 1 calc R U
H4B H 0.3450 0.5625 0.3574 0.044 Uiso 1 1 calc R U
C5 C 0.4887(2) 0.4120(3) 0.36650(11) 0.0231(7) Uani 1 1 d . .
C6 C 0.6537(3) 0.1677(5) 0.25813(15) 0.0522(14) Uani 1 1 d . .
H6A H 0.6134 0.1088 0.2582 0.078 Uiso 1 1 calc R U
H6B H 0.7024 0.1392 0.2455 0.078 Uiso 1 1 calc R U
H6C H 0.6344 0.2318 0.2422 0.078 Uiso 1 1 calc R U
C7 C 0.6704(2) 0.2033(3) 0.30189(13) 0.0296(9) Uani 1 1 d . .
C8 C 0.7046(3) 0.1068(4) 0.32698(19) 0.0543(14) Uani 1 1 d . .
H8A H 0.7170 0.1327 0.3550 0.081 Uiso 1 1 calc R U
H8B H 0.7529 0.0796 0.3136 0.081 Uiso 1 1 calc R U
H8C H 0.6658 0.0461 0.3284 0.081 Uiso 1 1 calc R U
C9 C 0.7247(3) 0.3037(4) 0.30399(15) 0.0414(11) Uani 1 1 d . .
H9A H 0.7807 0.2801 0.3064 0.050 Uiso 1 1 calc R U
H9B H 0.7188 0.3511 0.2791 0.050 Uiso 1 1 calc R U
C10 C 0.6246(2) 0.3283(3) 0.34904(12) 0.0250(7) Uani 1 1 d . .
C11 C 0.4722(2) 0.0007(3) 0.42981(11) 0.0265(8) Uani 1 1 d . .
C12 C 0.5117(2) -0.0969(3) 0.41803(12) 0.0271(8) Uani 1 1 d . .
C13 C 0.5969(3) -0.0957(4) 0.40513(14) 0.0359(10) Uani 1 1 d . .
H13A H 0.6013 -0.0641 0.3772 0.054 Uiso 1 1 calc R U
H13B H 0.6176 -0.1721 0.4051 0.054 Uiso 1 1 calc R U
H13C H 0.6274 -0.0500 0.4246 0.054 Uiso 1 1 calc R U
C14 C 0.4690(3) -0.1968(3) 0.41989(13) 0.0325(9) Uani 1 1 d . .
H14 H 0.4940 -0.2643 0.4117 0.039 Uiso 1 1 calc R U
C15 C 0.3915(3) -0.1999(4) 0.43323(13) 0.0357(10) Uani 1 1 d . .
C16 C 0.3485(3) -0.3100(4) 0.43673(16) 0.0492(13) Uani 1 1 d . .
H16A H 0.3071 -0.3140 0.4155 0.074 Uiso 1 1 calc R U
H16B H 0.3244 -0.3162 0.4642 0.074 Uiso 1 1 calc R U
H16C H 0.3860 -0.3714 0.4327 0.074 Uiso 1 1 calc R U
C17 C 0.3550(3) -0.1012(4) 0.44473(13) 0.0367(10) Uani 1 1 d . .
H17 H 0.3015 -0.1031 0.4537 0.044 Uiso 1 1 calc R U
C18 C 0.3940(3) -0.0004(4) 0.44361(12) 0.0331(9) Uani 1 1 d . .
C19 C 0.3552(3) 0.1054(4) 0.45876(17) 0.0494(13) Uani 1 1 d . .
H19A H 0.3002 0.0898 0.4663 0.074 Uiso 1 1 calc R U
H19B H 0.3566 0.1618 0.4368 0.074 Uiso 1 1 calc R U
H19C H 0.3838 0.1334 0.4831 0.074 Uiso 1 1 calc R U
C20 C 0.5460(3) 0.1509(4) 0.46573(12) 0.0335(9) Uani 1 1 d . .
H20 H 0.5490 0.1165 0.4922 0.040 Uiso 1 1 calc R U
C21 C 0.5723(3) 0.2528(3) 0.45555(12) 0.0297(8) Uani 1 1 d . .
H21 H 0.5981 0.3038 0.4736 0.036 Uiso 1 1 calc R U
C22 C 0.5195(2) 0.1798(3) 0.39823(11) 0.0230(7) Uani 1 1 d . .
C23 C 0.6120(2) 0.4732(3) 0.41657(12) 0.0275(8) Uani 1 1 d . .
C24 C 0.5645(3) 0.5262(4) 0.44630(14) 0.0374(10) Uani 1 1 d . .
H24 H 0.5097 0.5086 0.4473 0.045 Uiso 1 1 calc R U
C25 C 0.5945(3) 0.6034(4) 0.47426(15) 0.0444(12) Uani 1 1 d . .
H25 H 0.5605 0.6376 0.4939 0.053 Uiso 1 1 calc R U
C26 C 0.6727(3) 0.6301(5) 0.47349(17) 0.0530(14) Uani 1 1 d . .
H26 H 0.6937 0.6830 0.4924 0.064 Uiso 1 1 calc R U
C27 C 0.7205(3) 0.5796(6) 0.4451(2) 0.070(2) Uani 1 1 d . .
H27 H 0.7751 0.5983 0.4442 0.084 Uiso 1 1 calc R U
C28 C 0.6908(3) 0.5014(5) 0.41739(17) 0.0517(14) Uani 1 1 d . .
H28 H 0.7260 0.4664 0.3985 0.062 Uiso 1 1 calc R U
C29 C 0.4639(2) 0.1806(3) 0.27213(12) 0.0286(8) Uani 1 1 d . .
C30 C 0.4794(3) 0.2794(4) 0.24895(13) 0.0365(10) Uani 1 1 d . .
H30 H 0.4986 0.3435 0.2631 0.044 Uiso 1 1 calc R U
C31 C 0.4674(3) 0.2854(4) 0.20645(14) 0.0418(11) Uani 1 1 d . .
H31 H 0.4788 0.3524 0.1919 0.050 Uiso 1 1 calc R U
C32 C 0.4387(3) 0.1929(4) 0.18540(14) 0.0431(11) Uani 1 1 d . .
H32 H 0.4308 0.1957 0.1563 0.052 Uiso 1 1 calc R U
C33 C 0.4217(3) 0.0974(4) 0.20698(14) 0.0414(11) Uani 1 1 d . .
H33 H 0.4008 0.0344 0.1928 0.050 Uiso 1 1 calc R U
C34 C 0.4349(3) 0.0918(4) 0.24940(13) 0.0327(9) Uani 1 1 d . .
H34 H 0.4235 0.0238 0.2634 0.039 Uiso 1 1 calc R U
C35 C 0.3938(3) 0.1011(4) 0.34283(13) 0.0379(10) Uani 1 1 d . .
N1 N 0.44554(19) 0.3447(3) 0.34584(9) 0.0239(7) Uani 1 1 d . .
N2 N 0.60053(18) 0.2472(3) 0.32601(9) 0.0226(6) Uani 1 1 d . .
N3 N 0.55547(19) 0.2707(2) 0.41425(9) 0.0228(6) Uani 1 1 d . .
N4 N 0.5135(2) 0.1056(3) 0.43015(10) 0.0266(7) Uani 1 1 d . .
O1 O 0.45748(18) 0.5157(2) 0.37156(9) 0.0320(6) Uani 1 1 d . .
O2 O 0.69917(17) 0.3629(2) 0.34102(9) 0.0316(6) Uani 1 1 d . .
O3 O 0.3354(2) 0.0525(4) 0.34583(12) 0.0621(11) Uani 1 1 d . .

loop_
_atom_site_aniso_label
_atom_site_aniso_U_11
_atom_site_aniso_U_22
_atom_site_aniso_U_33
_atom_site_aniso_U_23
_atom_site_aniso_U_13
_atom_site_aniso_U_12
Ir01 0.02521(8) 0.02487(8) 0.01766(7) 0.00226(5) -0.00199(5) -0.00323(6)
B1 0.026(2) 0.022(2) 0.0221(19) 0.0009(16) -0.0009(16) 0.0034(16)
C1 0.038(3) 0.048(3) 0.042(3) 0.002(2) -0.014(2) 0.007(2)
C2 0.027(2) 0.039(2) 0.032(2) 0.0087(18) -0.0054(16) 0.0063(17)
C3 0.031(2) 0.068(4) 0.047(3) 0.017(3) 0.009(2) 0.013(2)
C4 0.041(2) 0.037(2) 0.032(2) 0.0023(18) -0.0074(17) 0.016(2)
C5 0.0253(18) 0.0226(17) 0.0214(17) 0.0021(14) 0.0030(14) 0.0023(15)
C6 0.045(3) 0.073(4) 0.039(3) -0.025(3) 0.013(2) -0.006(3)
C7 0.030(2) 0.029(2) 0.030(2) -0.0055(16) 0.0113(16) 0.0002(16)
C8 0.045(3) 0.044(3) 0.074(4) 0.012(3) 0.014(3) 0.017(2)
C9 0.036(2) 0.045(3) 0.044(3) -0.015(2) 0.015(2) -0.008(2)
C10 0.0248(19) 0.0239(18) 0.0261(18) 0.0022(15) 0.0014(14) 0.0000(15)
C11 0.033(2) 0.0276(19) 0.0190(17) 0.0051(14) -0.0017(14) 0.0002(15)
C12 0.032(2) 0.0280(19) 0.0216(17) 0.0020(15) -0.0032(15) 0.0009(16)
C13 0.036(2) 0.030(2) 0.043(2) -0.0012(18) 0.0048(19) 0.0009(18)
C14 0.043(3) 0.028(2) 0.027(2) -0.0024(15) -0.0003(17) 0.0000(17)
C15 0.036(2) 0.043(3) 0.028(2) 0.0030(18) -0.0053(17) -0.0106(19)
C16 0.048(3) 0.056(3) 0.044(3) -0.001(2) -0.002(2) -0.022(2)
C17 0.029(2) 0.052(3) 0.028(2) 0.0078(19) -0.0030(17) -0.001(2)
C18 0.035(2) 0.040(2) 0.025(2) 0.0094(17) -0.0014(16) 0.0080(18)
C19 0.047(3) 0.050(3) 0.052(3) 0.010(2) 0.012(2) 0.018(2)
C20 0.045(3) 0.035(2) 0.0200(18) 0.0017(16) -0.0064(17) 0.0074(19)
C21 0.038(2) 0.030(2) 0.0212(18) -0.0005(15) -0.0055(16) 0.0065(17)
C22 0.0247(18) 0.0234(17) 0.0208(16) 0.0031(14) -0.0012(13) 0.0029(15)
C23 0.031(2) 0.0235(18) 0.0285(19) -0.0039(15) -0.0039(15) 0.0011(16)
C24 0.037(2) 0.040(2) 0.035(2) -0.0085(19) -0.0024(18) 0.004(2)
C25 0.053(3) 0.041(3) 0.039(3) -0.016(2) -0.007(2) 0.013(2)
C26 0.056(3) 0.050(3) 0.053(3) -0.030(3) -0.019(3) 0.007(3)
C27 0.037(3) 0.091(5) 0.082(4) -0.050(4) -0.005(3) -0.009(3)
C28 0.029(2) 0.068(4) 0.059(3) -0.036(3) -0.002(2) -0.001(2)
C29 0.0291(19) 0.032(2) 0.0244(18) -0.0024(16) -0.0022(15) 0.0016(17)
C30 0.048(3) 0.034(2) 0.028(2) 0.0016(18) -0.0006(19) -0.003(2)
C31 0.051(3) 0.045(3) 0.030(2) 0.006(2) 0.002(2) 0.008(2)
C32 0.048(3) 0.058(3) 0.023(2) -0.003(2) -0.0039(18) 0.011(2)
C33 0.041(3) 0.047(3) 0.036(2) -0.012(2) -0.007(2) 0.004(2)
C34 0.037(2) 0.031(2) 0.029(2) -0.0048(17) -0.0029(17) -0.0019(18)
C35 0.044(3) 0.043(3) 0.027(2) 0.0033(18) -0.0031(18) -0.011(2)
N1 0.0220(17) 0.0276(17) 0.0222(15) 0.0046(12) -0.0017(11) 0.0015(12)
N2 0.0248(16) 0.0225(15) 0.0204(15) -0.0008(12) 0.0012(12) 0.0010(12)
N3 0.0269(17) 0.0223(16) 0.0193(14) 0.0010(12) -0.0026(12) 0.0047(12)
N4 0.0357(18) 0.0253(16) 0.0187(15) 0.0047(12) -0.0039(13) 0.0042(14)
O1 0.0372(16) 0.0278(14) 0.0310(15) -0.0003(12) -0.0066(12) 0.0085(13)
O2 0.0272(15) 0.0327(15) 0.0349(16) -0.0092(12) 0.0069(12) -0.0065(12)
O3 0.051(2) 0.076(3) 0.060(2) 0.012(2) -0.0039(18) -0.033(2)

loop_
_atom_type_symbol
_atom_type_description
_atom_type_scat_dispersion_real
_atom_type_scat_dispersion_imag
_atom_type_scat_source
C C 0.0033 0.0016 'International Tables Vol C Tables 4.2.6.8 and 6.1.1.4'
H H 0.0000 0.0000 'International Tables Vol C Tables 4.2.6.8 and 6.1.1.4'
B B 0.0013 0.0007 'International Tables Vol C Tables 4.2.6.8 and 6.1.1.4'
N N 0.0061 0.0033 'International Tables Vol C Tables 4.2.6.8 and 6.1.1.4'
O O 0.0106 0.0060 'International Tables Vol C Tables 4.2.6.8 and 6.1.1.4'
Ir Ir -1.4442 7.9887 'International Tables Vol C Tables 4.2.6.8 and 6.1.1.4'

loop_
_geom_angle_atom_site_label_1
_geom_angle_atom_site_label_2
_geom_angle_atom_site_label_3
_geom_angle
C35 Ir01 C22 97.36(17)
C35 Ir01 C29 88.64(18)
C22 Ir01 C29 173.87(16)
C35 Ir01 N2 175.20(18)
C22 Ir01 N2 83.98(13)
C29 Ir01 N2 90.15(14)
C35 Ir01 N1 98.91(18)
C22 Ir01 N1 85.06(13)
C29 Ir01 N1 92.79(14)
N2 Ir01 N1 85.79(12)
C35 Ir01 H1I 81.1
C22 Ir01 H1I 97.5
C29 Ir01 H1I 84.7
N2 Ir01 H1I 94.2
N1 Ir01 H1I 177.5
N3 B1 C23 109.0(3)
N3 B1 C10 102.6(3)
C23 B1 C10 119.2(3)
N3 B1 C5 105.1(3)
C23 B1 C5 115.1(3)
C10 B1 C5 104.3(3)
C2 C1 H1A 109.5
C2 C1 H1B 109.5
H1A C1 H1B 109.5
C2 C1 H1C 109.5
H1A C1 H1C 109.5
H1B C1 H1C 109.5
N1 C2 C4 99.4(3)
N1 C2 C1 114.4(4)
C4 C2 C1 112.3(4)
N1 C2 C3 107.7(3)
C4 C2 C3 111.7(4)
C1 C2 C3 110.7(4)
C2 C3 H3A 109.5
C2 C3 H3B 109.5
H3A C3 H3B 109.5
C2 C3 H3C 109.5
H3A C3 H3C 109.5
H3B C3 H3C 109.5
O1 C4 C2 103.7(3)
O1 C4 H4A 111.0
C2 C4 H4A 111.0
O1 C4 H4B 111.0
C2 C4 H4B 111.0
H4A C4 H4B 109.0
N1 C5 O1 114.6(3)
N1 C5 B1 124.2(3)
O1 C5 B1 121.1(3)
C7 C6 H6A 109.5
C7 C6 H6B 109.5
H6A C6 H6B 109.5
C7 C6 H6C 109.5
H6A C6 H6C 109.5
H6B C6 H6C 109.5
C6 C7 N2 115.9(4)
C6 C7 C9 112.4(4)
N2 C7 C9 100.1(3)
C6 C7 C8 110.9(4)
N2 C7 C8 106.6(3)
C9 C7 C8 110.3(4)
C7 C8 H8A 109.5
C7 C8 H8B 109.5
H8A C8 H8B 109.5
C7 C8 H8C 109.5
H8A C8 H8C 109.5
H8B C8 H8C 109.5
O2 C9 C7 104.1(3)
O2 C9 H9A 110.9
C7 C9 H9A 110.9
O2 C9 H9B 110.9
C7 C9 H9B 110.9
H9A C9 H9B 109.0
N2 C10 O2 114.5(3)
N2 C10 B1 123.3(3)
O2 C10 B1 122.0(3)
C18 C11 C12 122.2(4)
C18 C11 N4 117.7(4)
C12 C11 N4 120.0(4)
C14 C12 C11 117.1(4)
C14 C12 C13 121.1(4)
C11 C12 C13 121.8(4)
C12 C13 H13A 109.5
C12 C13 H13B 109.5
H13A C13 H13B 109.5
C12 C13 H13C 109.5
H13A C13 H13C 109.5
H13B C13 H13C 109.5
C15 C14 C12 121.8(4)
C15 C14 H14 119.1
C12 C14 H14 119.1
C14 C15 C17 118.9(4)
C14 C15 C16 120.3(4)
C17 C15 C16 120.8(4)
C15 C16 H16A 109.5
C15 C16 H16B 109.5
H16A C16 H16B 109.5
C15 C16 H16C 109.5
H16A C16 H16C 109.5
H16B C16 H16C 109.5
C18 C17 C15 122.0(4)
C18 C17 H17 119.0
C15 C17 H17 119.0
C17 C18 C11 118.0(4)
C17 C18 C19 121.4(4)
C11 C18 C19 120.5(4)
C18 C19 H19A 109.5
C18 C19 H19B 109.5
H19A C19 H19B 109.5
C18 C19 H19C 109.5
H19A C19 H19C 109.5
H19B C19 H19C 109.5
C21 C20 N4 106.6(3)
C21 C20 H20 126.7
N4 C20 H20 126.7
C20 C21 N3 108.0(4)
C20 C21 H21 126.0
N3 C21 H21 126.0
N3 C22 N4 105.6(3)
N3 C22 Ir01 121.0(3)
N4 C22 Ir01 133.4(3)
C28 C23 C24 115.6(4)
C28 C23 B1 125.2(4)
C24 C23 B1 119.0(4)
C25 C24 C23 122.4(4)
C25 C24 H24 118.8
C23 C24 H24 118.8
C26 C25 C24 120.0(5)
C26 C25 H25 120.0
C24 C25 H25 120.0
C25 C26 C27 118.9(5)
C25 C26 H26 120.5
C27 C26 H26 120.5
C26 C27 C28 121.2(5)
C26 C27 H27 119.4
C28 C27 H27 119.4
C23 C28 C27 121.9(5)
C23 C28 H28 119.1
C27 C28 H28 119.1
C34 C29 C30 115.2(4)
C34 C29 Ir01 124.0(3)
C30 C29 Ir01 120.9(3)
C31 C30 C29 122.4(4)
C31 C30 H30 118.8
C29 C30 H30 118.8
C32 C31 C30 119.6(5)
C32 C31 H31 120.2
C30 C31 H31 120.2
C33 C32 C31 119.4(4)
C33 C32 H32 120.3
C31 C32 H32 120.3
C32 C33 C34 120.6(4)
C32 C33 H33 119.7
C34 C33 H33 119.7
C29 C34 C33 122.9(4)
C29 C34 H34 118.6
C33 C34 H34 118.6
O3 C35 Ir01 177.4(5)
C5 N1 C2 108.1(3)
C5 N1 Ir01 118.9(3)
C2 N1 Ir01 131.7(3)
C10 N2 C7 108.3(3)
C10 N2 Ir01 120.3(3)
C7 N2 Ir01 129.7(2)
C22 N3 C21 109.8(3)
C22 N3 B1 122.1(3)
C21 N3 B1 128.2(3)
C22 N4 C20 110.0(3)
C22 N4 C11 126.8(3)
C20 N4 C11 122.8(3)
C5 O1 C4 105.2(3)
C10 O2 C9 106.5(3)

loop_
_geom_bond_atom_site_label_1
_geom_bond_atom_site_label_2
_geom_bond_distance
Ir01 C35 1.813(5)
Ir01 C22 2.084(4)
Ir01 C29 2.101(4)
Ir01 N2 2.136(3)
Ir01 N1 2.182(3)
Ir01 H1I 1.6667
B1 N3 1.586(5)
B1 C23 1.616(6)
B1 C10 1.624(6)
B1 C5 1.629(6)
C1 C2 1.513(6)
C1 H1A 0.9800
C1 H1B 0.9800
C1 H1C 0.9800
C2 N1 1.504(5)
C2 C4 1.507(6)
C2 C3 1.525(6)
C3 H3A 0.9800
C3 H3B 0.9800
C3 H3C 0.9800
C4 O1 1.457(5)
C4 H4A 0.9900
C4 H4B 0.9900
C5 N1 1.275(5)
C5 O1 1.359(4)
C6 C7 1.503(6)
C6 H6A 0.9800
C6 H6B 0.9800
C6 H6C 0.9800
C7 N2 1.509(5)
C7 C9 1.514(6)
C7 C8 1.525(7)
C8 H8A 0.9800
C8 H8B 0.9800
C8 H8C 0.9800
C9 O2 1.456(5)
C9 H9A 0.9900
C9 H9B 0.9900
C10 N2 1.289(5)
C10 O2 1.352(5)
C11 C18 1.395(6)
C11 C12 1.399(6)
C11 N4 1.437(5)
C12 C14 1.398(6)
C12 C13 1.499(6)
C13 H13A 0.9800
C13 H13B 0.9800
C13 H13C 0.9800
C14 C15 1.380(6)
C14 H14 0.9500
C15 C17 1.383(7)
C15 C16 1.510(6)
C16 H16A 0.9800
C16 H16B 0.9800
C16 H16C 0.9800
C17 C18 1.375(6)
C17 H17 0.9500
C18 C19 1.507(6)
C19 H19A 0.9800
C19 H19B 0.9800
C19 H19C 0.9800
C20 C21 1.339(6)
C20 N4 1.384(5)
C20 H20 0.9500
C21 N3 1.380(5)
C21 H21 0.9500
C22 N3 1.350(5)
C22 N4 1.365(5)
C23 C28 1.374(6)
C23 C24 1.404(6)
C24 C25 1.388(6)
C24 H24 0.9500
C25 C26 1.360(8)
C25 H25 0.9500
C26 C27 1.363(8)
C26 H26 0.9500
C27 C28 1.388(7)
C27 H27 0.9500
C28 H28 0.9500
C29 C34 1.382(6)
C29 C30 1.424(6)
C30 C31 1.389(6)
C30 H30 0.9500
C31 C32 1.387(7)
C31 H31 0.9500
C32 C33 1.369(7)
C32 H32 0.9500
C33 C34 1.390(6)
C33 H33 0.9500
C34 H34 0.9500
C35 O3 1.150(6)
